data_1513575
loop_
_publ_author_name
'Dubey, Ritesh'
'Pavan, Mysore S.'
'Guru Row, Tayur N.'
'Desiraju, Gautam R.'

_publ_section_title
;
 Crystal landscape in the orcinol:4,4'-bipyridine system: synthon
 modularity, polymorphism and transferability of multipole charge density
 parameters
;
_journal_issue 1
_journal_name_full IUCrJ
_journal_page_first 8
_journal_page_last 18
_journal_paper_doi 10.1107/S2052252513024421
_journal_volume 1
_journal_year 2014
_chemical_compound_source 'see text'
_chemical_formula_moiety '3(C10 H8 N2), 2(C7 H8 O2)'
_chemical_formula_sum 'C44 H40 N6 O4'
_chemical_formula_weight 716.84
_chemical_name_systematic ?
_space_group_IT_number 14
_symmetry_cell_setting monoclinic
_symmetry_Int_Tables_number 14
_symmetry_space_group_name_Hall '-P 2yn'
_symmetry_space_group_name_H-M 'P 1 21/n 1'
_atom_sites_solution_hydrogens geom
_atom_sites_solution_primary direct
_atom_sites_solution_secondary difmap
_cell_angle_alpha 90
_cell_angle_beta 97.923(2)
_cell_angle_gamma 90
_cell_formula_units_Z 6
_cell_length_a 9.2118(2)
_cell_length_b 36.2075(7)
_cell_length_c 16.5458(4)
_cell_measurement_reflns_used 10997
_cell_measurement_temperature 100
_cell_measurement_theta_max 27.4234
_cell_measurement_theta_min 2.3957
_cell_volume 5465.9(2)
_computing_cell_refinement
;
CrysAlisPro, Agilent Technologies,
Version 1.171.35.19 (release 27-10-2011 CrysAlis171 .NET)
(compiled Oct 27 2011,15:02:11)
;
_computing_data_collection
;
CrysAlisPro, Agilent Technologies,
Version 1.171.35.19 (release 27-10-2011 CrysAlis171 .NET)
(compiled Oct 27 2011,15:02:11)
;
_computing_data_reduction
;
CrysAlisPro, Agilent Technologies,
Version 1.171.35.19 (release 27-10-2011 CrysAlis171 .NET)
(compiled Oct 27 2011,15:02:11)
;
_computing_publication_material 'PLATON (Spek, 2003)'
_computing_structure_refinement 'SHELXL-2013 (Sheldrick, 2013)'
_computing_structure_solution 'SHELXS-97 (Sheldrick, 2008)'
_diffrn_ambient_temperature 100
_diffrn_detector_area_resol_mean 16.0839
_diffrn_measured_fraction_theta_full 0.999
_diffrn_measured_fraction_theta_max 0.999
_diffrn_measurement_device_type 'Xcalibur, Eos, Nova'
_diffrn_measurement_method '\w scans'
_diffrn_radiation_monochromator mirror
_diffrn_radiation_probe x-ray
_diffrn_radiation_source 'Mova (Mo) X-ray Source'
_diffrn_radiation_type MoK\a
_diffrn_radiation_wavelength 0.71073
_diffrn_reflns_av_R_equivalents 0.0469
_diffrn_reflns_av_sigmaI/netI 0.0433
_diffrn_reflns_limit_h_max 11
_diffrn_reflns_limit_h_min -11
_diffrn_reflns_limit_k_max 46
_diffrn_reflns_limit_k_min -46
_diffrn_reflns_limit_l_max 21
_diffrn_reflns_limit_l_min -21
_diffrn_reflns_number 49594
_diffrn_reflns_theta_full 27.00
_diffrn_reflns_theta_max 27.00
_diffrn_reflns_theta_min 2.40
_exptl_absorpt_coefficient_mu 0.085
_exptl_absorpt_correction_T_max 0.999
_exptl_absorpt_correction_T_min 0.998
_exptl_absorpt_correction_type analytical
_exptl_absorpt_process_details
;
CrysAlisPro, Agilent Technologies,
Version 1.171.36.20 (release 27-06-2012 CrysAlis171 .NET)
(compiled Jul 11 2012,15:38:31)
Analytical numeric absorption correction using a multifaceted crystal
            model based on expressions derived by R.C. Clark & J.S. Reid.
(Clark, R. C. & Reid, J. S. (1995). Acta Cryst. A51, 887-897)
;
_exptl_crystal_colour colourless
_exptl_crystal_density_diffrn 1.307
_exptl_crystal_density_method 'Not Measured'
_exptl_crystal_description block
_exptl_crystal_F_000 2268
_exptl_crystal_size_max 0.5
_exptl_crystal_size_mid 0.3
_exptl_crystal_size_min 0.2
_refine_ls_extinction_method none
_refine_ls_goodness_of_fit_ref 1.013
_refine_ls_hydrogen_treatment mixed
_refine_ls_matrix_type full
_refine_ls_number_parameters 970
_refine_ls_number_reflns 11990
_refine_ls_number_restraints 0
_refine_ls_restrained_S_all 1.013
_refine_ls_R_factor_all 0.0715
_refine_ls_R_factor_gt 0.0503
_refine_ls_shift/su_max 0.001
_refine_ls_shift/su_mean 0.000
_refine_ls_structure_factor_coef Fsqd
_refine_ls_weighting_details 'calc w=1/[\s^2^(Fo^2^)+(0.0415P)^2^+1.4988P] where P=(Fo^2^+2Fc^2^)/3'
_refine_ls_weighting_scheme calc
_refine_ls_wR_factor_gt 0.1105
_refine_ls_wR_factor_ref 0.1214
_reflns_number_gt 9034
_reflns_number_total 11929
_reflns_threshold_expression >2sigma(I)
_cod_data_source_file lc5058sup1.cif
_cod_data_source_block IV
_cod_depositor_comments
;
The following automatic conversions were performed:

'_symmetry_cell_setting' value 'Monoclinic' changed to 'monoclinic'
according to
/usr/data/users/saulius/automatic-downloads/current/IUCr/lib/dictionaries/cif_core.dic
dictionary named 'cif_core.dic' version 2.4.2 from 2011-04-26.

Automatic conversion script
Id: cif_fix_values 2281 2013-09-26 08:29:07Z andrius 
;
_cod_original_sg_symbol_H-M 'P 21/n'
_cod_database_code 1513575

loop_
_symmetry_equiv_pos_site_id
_symmetry_equiv_pos_as_xyz
1 x,y,z
2 1/2-x,1/2+y,1/2-z
3 -x,-y,-z
4 1/2+x,1/2-y,1/2+z

loop_
_atom_site_aniso_label
_atom_site_aniso_U_11
_atom_site_aniso_U_22
_atom_site_aniso_U_33
_atom_site_aniso_U_23
_atom_site_aniso_U_13
_atom_site_aniso_U_12
N1 0.0213(8) 0.0331(9) 0.0275(10) 0.0027(8) 0.0076(8) -0.0018(7)
N2 0.0230(8) 0.0267(9) 0.0288(10) -0.0022(7) 0.0117(8) -0.0012(6)
C1 0.0180(9) 0.0302(11) 0.0312(12) 0.0027(9) 0.0068(9) 0.0003(8)
C2 0.0204(9) 0.0307(10) 0.0219(11) 0.0039(9) 0.0030(9) -0.0007(8)
C3 0.0307(11) 0.0522(14) 0.0201(11) -0.0011(10) 0.0099(10) -0.0058(10)
C4 0.0199(10) 0.0463(13) 0.0218(11) -0.0011(10) 0.0038(9) -0.0057(9)
C5 0.0195(9) 0.0184(9) 0.0223(10) -0.0002(8) 0.0073(9) 0.0016(7)
C6 0.0170(9) 0.0211(9) 0.0215(10) 0.0048(8) 0.0046(8) 0.0023(7)
C7 0.0209(10) 0.0384(11) 0.0226(11) -0.0034(9) 0.0049(9) -0.0048(8)
C8 0.0242(10) 0.0265(10) 0.0228(11) -0.0027(9) 0.0063(9) -0.0019(8)
C9 0.0265(10) 0.0490(13) 0.0244(12) -0.0045(10) 0.0102(10) -0.0053(9)
C10 0.0203(10) 0.0281(10) 0.0310(12) -0.0006(9) 0.0058(9) -0.0039(8)
H1 0.0289 0.0499 0.0371 0.0004 0.0048 -0.0019
H2 0.0367 0.0493 0.0295 0.0021 0.0073 -0.0014
H3 0.0388 0.0514 0.0299 0.0033 0.0084 -0.0026
H4 0.0302 0.0522 0.0356 0.0008 0.0039 -0.0017
H7 0.0340 0.0435 0.0371 -0.0059 0.0067 -0.0073
H8 0.0393 0.0479 0.0320 -0.0072 0.0114 -0.0039
H9 0.0379 0.0458 0.0315 -0.0061 0.0110 -0.0027
H10 0.0335 0.0459 0.0376 -0.0066 0.0070 -0.0080
N3 0.0221(8) 0.0267(8) 0.0265(9) 0.0028(7) 0.0089(8) 0.0002(6)
N4 0.0213(8) 0.0264(8) 0.0287(10) -0.0037(7) 0.0062(8) 0.0008(6)
C18 0.0242(10) 0.0309(11) 0.0242(11) -0.0006(9) 0.0075(9) 0.0006(8)
C19 0.0185(9) 0.0273(10) 0.0235(11) 0.0004(8) 0.0031(9) 0.0013(7)
C20 0.0183(9) 0.0192(9) 0.0234(11) -0.0038(8) 0.0046(8) -0.0032(7)
C21 0.0247(10) 0.0260(10) 0.0245(11) 0.0012(9) 0.0046(9) 0.0024(8)
C22 0.0234(10) 0.0279(10) 0.0307(12) 0.0009(9) 0.0051(9) 0.0057(8)
C23 0.0196(9) 0.0181(9) 0.0242(11) -0.0003(8) 0.0064(9) -0.0014(7)
C24 0.0197(9) 0.0319(10) 0.0215(11) -0.0002(9) 0.0048(8) 0.0001(8)
C25 0.0185(9) 0.0309(11) 0.0280(12) 0.0019(9) 0.0037(9) 0.0001(8)
C26 0.0203(9) 0.0344(11) 0.0238(11) 0.0022(9) 0.0041(9) 0.0040(8)
C27 0.0283(10) 0.0374(11) 0.0222(11) 0.0021(9) 0.0063(9) 0.0029(9)
H18 0.0379 0.0450 0.0322 0.0062 0.0114 0.0036
H19 0.0332 0.0425 0.0374 0.0064 0.0066 0.0082
H21 0.0371 0.0444 0.0318 0.0064 0.0100 0.0041
H22 0.0317 0.0426 0.0388 0.0056 0.0069 0.0083
H24 0.0360 0.0481 0.0289 0.0014 0.0070 0.0029
H25 0.0283 0.0471 0.0361 0.0023 0.0035 0.0051
H26 0.0285 0.0473 0.0352 0.0018 0.0032 0.0045
H27 0.0353 0.0476 0.0289 0.0001 0.0075 0.0025
N5 0.0244(9) 0.0398(10) 0.0303(10) -0.0025(8) 0.0076(8) 0.0018(7)
C28 0.0222(10) 0.0471(13) 0.0274(12) 0.0003(10) 0.0022(9) 0.0098(9)
C29 0.0258(10) 0.0411(12) 0.0207(11) 0.0005(9) 0.0054(9) 0.0047(9)
C30 0.0188(9) 0.0162(9) 0.0222(10) -0.0021(8) 0.0058(8) -0.0025(7)
C31 0.0238(10) 0.0451(13) 0.0227(11) 0.0068(10) 0.0062(9) 0.0066(9)
C32 0.0291(11) 0.0538(14) 0.0237(11) 0.0034(10) 0.0111(10) 0.0019(10)
H28 0.0304 0.0456 0.0362 0.0045 0.0050 0.0065
H29 0.0359 0.0471 0.0302 0.0030 0.0096 0.0033
H31 0.0314 0.0468 0.0350 0.0047 0.0043 0.0057
H32 0.0368 0.0479 0.0304 0.0022 0.0105 0.0032
N6 0.0213(8) 0.0452(10) 0.0295(10) 0.0018(9) 0.0073(8) 0.0042(7)
N7 0.0241(8) 0.0338(9) 0.0309(10) 0.0036(8) 0.0092(8) 0.0045(7)
C40 0.0297(11) 0.0341(11) 0.0232(11) -0.0003(9) 0.0091(10) 0.0046(9)
C41 0.0211(9) 0.0284(10) 0.0232(11) 0.0010(9) 0.0036(9) 0.0034(8)
C42 0.0198(9) 0.0164(9) 0.0239(11) 0.0023(8) 0.0079(9) 0.0012(7)
C43 0.0204(9) 0.0271(10) 0.0232(11) 0.0004(8) 0.0050(9) -0.0008(7)
C44 0.0207(10) 0.0315(11) 0.0293(12) 0.0037(9) 0.0047(9) 0.0006(8)
C45 0.0194(9) 0.0196(9) 0.0232(11) -0.0013(8) 0.0059(8) -0.0014(7)
C46 0.0228(9) 0.0257(10) 0.0223(10) 0.0049(8) 0.0068(9) 0.0031(8)
C47 0.0213(10) 0.0357(11) 0.0299(12) 0.0056(10) 0.0065(9) 0.0071(8)
C48 0.0244(10) 0.0431(12) 0.0230(11) 0.0016(9) 0.0082(9) -0.0020(9)
C49 0.0182(9) 0.0325(11) 0.0220(11) 0.0006(9) 0.0026(9) -0.0003(8)
H40 0.0364 0.0478 0.0325 -0.0037 0.0100 0.0013
H41 0.0294 0.0482 0.0363 -0.0016 0.0039 0.0015
H43 0.0358 0.0477 0.0316 -0.0024 0.0082 0.0020
H44 0.0282 0.0480 0.0390 -0.0006 0.0041 0.0024
H46 0.0371 0.0455 0.0319 0.0054 0.0108 0.0033
H47 0.0312 0.0444 0.0365 0.0048 0.0054 0.0070
H48 0.0369 0.0457 0.0315 0.0050 0.0106 0.0036
H49 0.0318 0.0445 0.0375 0.0057 0.0054 0.0072
N8 0.0190(8) 0.0285(8) 0.0277(9) -0.0040(7) 0.0076(7) -0.0002(6)
N9 0.0229(8) 0.0272(9) 0.0288(10) 0.0020(8) 0.0085(8) -0.0031(6)
C57 0.0210(9) 0.0354(11) 0.0211(11) 0.0016(9) 0.0019(9) -0.0023(8)
C58 0.0177(9) 0.0183(9) 0.0231(10) 0.0011(8) 0.0047(8) 0.0005(7)
C59 0.0188(9) 0.0268(10) 0.0226(11) 0.0004(8) 0.0022(8) -0.0010(7)
C60 0.0280(10) 0.0238(10) 0.0242(11) 0.0034(8) 0.0072(9) -0.0009(8)
C61 0.0163(9) 0.0195(9) 0.0218(10) 0.0008(8) 0.0037(8) 0.0020(7)
C62 0.0211(9) 0.0258(10) 0.0219(11) -0.0035(8) 0.0048(9) -0.0018(8)
C63 0.0192(9) 0.0272(10) 0.0281(11) -0.0044(9) 0.0062(9) -0.0031(7)
C64 0.0189(9) 0.0261(10) 0.0255(11) -0.0056(9) 0.0029(9) -0.0022(7)
C65 0.0240(10) 0.0341(11) 0.0248(11) -0.0074(9) 0.0073(9) 0.0007(8)
C66 0.0181(9) 0.0393(12) 0.0285(12) 0.0025(10) 0.0044(9) -0.0041(8)
H57 0.0348 0.0483 0.0293 0.0003 0.0069 -0.0027
H59 0.0272 0.0474 0.0358 -0.0006 0.0032 -0.0024
H60 0.0348 0.0477 0.0294 0.0009 0.0077 -0.0013
H62 0.0364 0.0439 0.0316 -0.0063 0.0095 -0.0038
H63 0.0310 0.0415 0.0386 -0.0059 0.0066 -0.0086
H64 0.0309 0.0433 0.0381 -0.0063 0.0064 -0.0088
H65 0.0367 0.0447 0.0322 -0.0068 0.0109 -0.0054
H66 0.0264 0.0487 0.0366 -0.0005 0.0038 -0.0026
O1 0.0289(7) 0.0191(6) 0.0338(8) 0.0000(6) 0.0158(6) 0.0048(5)
O2 0.0284(7) 0.0194(6) 0.0416(9) -0.0027(6) 0.0188(7) -0.0039(5)
C11 0.0221(9) 0.0252(10) 0.0289(11) 0.0030(9) 0.0096(9) 0.0005(8)
C12 0.0183(9) 0.0200(9) 0.0212(10) 0.0020(8) 0.0037(8) -0.0027(7)
C13 0.0150(8) 0.0236(9) 0.0166(10) -0.0010(8) 0.0052(8) -0.0016(7)
C14 0.0196(9) 0.0196(9) 0.0163(10) 0.0001(8) 0.0035(8) 0.0040(7)
C15 0.0212(9) 0.0195(9) 0.0194(10) 0.0039(8) 0.0052(8) -0.0019(7)
C16 0.0158(8) 0.0246(9) 0.0151(10) 0.0026(8) 0.0031(8) 0.0014(7)
C17 0.0188(9) 0.0201(9) 0.0194(10) -0.0002(8) 0.0038(8) 0.0027(7)
H1O 0.0334 0.0372 0.0370 0.0019 0.0137 0.0002
H2O 0.0318 0.0372 0.0393 0.0012 0.0137 0.0009
H11A 0.0361 0.0473 0.0503 0.0130 0.0102 0.0114
H11B 0.0394 0.0614 0.0311 -0.0030 0.0070 -0.0025
H11C 0.0431 0.0358 0.0557 -0.0046 0.0167 -0.0071
H13 0.0329 0.0409 0.0445 0.0017 0.0168 -0.0002
H15 0.0373 0.0329 0.0456 0.0021 0.0131 -0.0030
H17 0.0367 0.0341 0.0463 -0.0004 0.0140 0.0047
O3 0.0208(6) 0.0192(6) 0.0370(8) -0.0030(6) 0.0094(6) -0.0044(5)
O4 0.0251(7) 0.0180(6) 0.0338(8) -0.0019(6) 0.0150(6) 0.0008(5)
C33 0.0201(9) 0.0280(10) 0.0322(12) -0.0023(9) 0.0102(9) -0.0013(8)
C34 0.0192(9) 0.0185(9) 0.0177(10) 0.0022(8) 0.0027(8) -0.0021(7)
C35 0.0163(9) 0.0247(9) 0.0160(10) 0.0011(8) 0.0030(8) 0.0002(7)
C36 0.0218(9) 0.0193(9) 0.0230(11) -0.0036(8) 0.0051(8) 0.0023(7)
C37 0.0183(9) 0.0201(9) 0.0190(10) 0.0003(8) 0.0013(8) -0.0033(7)
C38 0.0161(9) 0.0216(9) 0.0178(10) 0.0004(8) 0.0060(8) 0.0004(7)
C39 0.0191(9) 0.0191(9) 0.0160(10) -0.0005(8) 0.0029(8) 0.0024(7)
H3O 0.0303 0.0347 0.0385 -0.0025 0.0129 0.0001
H4O 0.0313 0.0344 0.0371 -0.0008 0.0131 -0.0008
H33A 0.0421 0.0339 0.0562 0.0077 0.0175 -0.0004
H33B 0.0325 0.0601 0.0364 0.0054 0.0023 0.0044
H33C 0.0415 0.0442 0.0462 -0.0147 0.0140 -0.0030
H34 0.0351 0.0317 0.0457 -0.0004 0.0123 -0.0044
H36 0.0365 0.0317 0.0455 -0.0041 0.0135 0.0031
H38 0.0300 0.0384 0.0448 -0.0023 0.0152 -0.0004
O5 0.0216(6) 0.0197(6) 0.0346(8) 0.0017(6) 0.0122(6) 0.0047(5)
O6 0.0242(6) 0.0194(6) 0.0307(8) 0.0036(6) 0.0130(6) 0.0002(5)
C50 0.0236(10) 0.0238(10) 0.0297(11) 0.0003(9) 0.0117(9) 0.0014(8)
C51 0.0198(9) 0.0195(9) 0.0165(10) 0.0011(8) 0.0023(8) -0.0024(7)
C52 0.0195(9) 0.0166(9) 0.0191(10) -0.0021(8) 0.0039(8) 0.0025(7)
C53 0.0166(9) 0.0229(9) 0.0150(10) -0.0005(8) 0.0034(8) 0.0009(7)
C54 0.0203(9) 0.0199(9) 0.0206(10) 0.0007(8) 0.0058(8) -0.0012(7)
C55 0.0184(9) 0.0198(9) 0.0190(10) -0.0010(8) 0.0030(8) 0.0041(7)
C56 0.0154(9) 0.0233(9) 0.0170(10) -0.0006(8) 0.0059(8) 0.0004(7)
H5O 0.0297 0.0368 0.0396 0.0022 0.0125 0.0016
H6O 0.0300 0.0362 0.0388 0.0005 0.0132 0.0018
H50A 0.0418 0.0329 0.0578 -0.0029 0.0178 0.0032
H50B 0.0397 0.0540 0.0375 0.0137 0.0099 0.0048
H50C 0.0331 0.0569 0.0392 -0.0091 0.0040 -0.0065
H52 0.0348 0.0329 0.0460 0.0010 0.0128 0.0054
H54 0.0359 0.0335 0.0451 0.0056 0.0129 -0.0011
H56 0.0295 0.0405 0.0458 0.0019 0.0153 0.0019

loop_
_atom_site_label
_atom_site_type_symbol
_atom_site_thermal_displace_type
_atom_site_fract_x
_atom_site_fract_y
_atom_site_fract_z
_atom_site_occupancy
_atom_site_U_iso_or_equiv
N1 N Uani 1.23717(15) 0.29143(4) 0.84631(10) 1.000 0.0269(5)
N2 N Uani 0.61536(15) 0.24545(4) 1.03680(10) 1.000 0.0254(5)
C1 C Uani 0.60395(18) 0.25070(5) 0.95622(12) 1.000 0.0262(6)
C2 C Uani 0.72130(18) 0.25929(5) 0.91563(11) 1.000 0.0243(6)
C3 C Uani 0.7499(2) 0.24816(6) 1.07825(12) 1.000 0.0337(7)
C4 C Uani 0.87276(18) 0.25702(5) 1.04320(11) 1.000 0.0293(7)
C5 C Uani 0.85967(17) 0.26304(4) 0.95985(11) 1.000 0.0197(5)
C6 C Uani 0.98988(17) 0.27308(5) 0.92034(11) 1.000 0.0197(5)
C7 C Uani 1.00450(18) 0.26091(5) 0.84220(11) 1.000 0.0271(6)
C8 C Uani 1.10244(18) 0.29499(5) 0.96020(11) 1.000 0.0242(6)
C9 C Uani 1.1284(2) 0.27040(6) 0.80875(12) 1.000 0.0327(7)
C10 C Uani 1.22164(18) 0.30323(5) 0.92130(12) 1.000 0.0263(6)
N3 N Uani 0.80629(15) 0.08415(4) 0.40822(9) 1.000 0.0246(5)
N4 N Uani 0.18536(15) 0.13011(4) 0.60075(9) 1.000 0.0252(5)
C18 C Uani 0.29591(19) 0.10969(5) 0.63888(11) 1.000 0.0260(6)
C19 C Uani 0.41911(17) 0.10027(5) 0.60458(11) 1.000 0.0231(6)
C20 C Uani 0.43270(17) 0.11214(5) 0.52609(11) 1.000 0.0201(6)
C21 C Uani 0.31893(18) 0.13366(5) 0.48639(11) 1.000 0.0250(6)
C22 C Uani 0.19984(19) 0.14173(5) 0.52526(12) 1.000 0.0272(6)
C23 C Uani 0.56186(17) 0.10192(5) 0.48583(11) 1.000 0.0203(6)
C24 C Uani 0.69651(18) 0.09288(5) 0.53020(11) 1.000 0.0242(6)
C25 C Uani 0.81351(18) 0.08437(5) 0.48952(11) 1.000 0.0258(6)
C26 C Uani 0.55324(18) 0.10129(5) 0.40123(11) 1.000 0.0261(6)
C27 C Uani 0.67556(19) 0.09243(5) 0.36575(11) 1.000 0.0290(6)
N5 N Uani 0.16225(15) 0.02372(4) 0.57068(10) 1.000 0.0311(6)
C28 C Uani 0.18140(19) 0.02715(6) 0.49255(12) 1.000 0.0324(7)
C29 C Uani 0.31076(19) 0.01862(5) 0.46303(11) 1.000 0.0290(6)
C30 C Uani 0.42946(17) 0.00512(4) 0.51474(10) 1.000 0.0188(5)
C31 C Uani 0.41032(18) 0.00138(5) 0.59620(11) 1.000 0.0303(7)
C32 C Uani 0.2773(2) 0.01083(6) 0.61996(12) 1.000 0.0348(7)
N6 N Uani 0.78414(15) 0.31788(4) 0.38686(10) 1.000 0.0316(5)
N7 N Uani 0.12365(15) 0.35865(4) 0.54726(10) 1.000 0.0291(5)
C40 C Uani 0.2530(2) 0.35779(5) 0.59507(11) 1.000 0.0285(6)
C41 C Uani 0.38498(18) 0.35020(5) 0.56793(11) 1.000 0.0242(6)
C42 C Uani 0.38652(17) 0.34286(4) 0.48534(11) 1.000 0.0196(6)
C43 C Uani 0.25293(18) 0.34352(5) 0.43518(11) 1.000 0.0234(6)
C44 C Uani 0.12657(18) 0.35142(5) 0.46825(12) 1.000 0.0271(6)
C45 C Uani 0.52465(17) 0.33444(5) 0.45200(11) 1.000 0.0205(6)
C46 C Uani 0.64236(18) 0.31679(5) 0.49823(11) 1.000 0.0233(6)
C47 C Uani 0.76757(18) 0.30949(5) 0.46394(12) 1.000 0.0287(6)
C48 C Uani 0.67069(19) 0.33492(5) 0.34288(12) 1.000 0.0297(6)
C49 C Uani 0.54171(18) 0.34369(5) 0.37202(11) 1.000 0.0243(6)
N8 N Uani 1.31074(14) 0.07673(4) -0.08233(9) 1.000 0.0247(5)
N9 N Uani 0.68766(15) 0.04247(4) 0.11643(9) 1.000 0.0258(5)
C57 C Uani 0.79925(18) 0.04874(5) -0.00553(11) 1.000 0.0259(6)
C58 C Uani 0.93694(17) 0.05419(4) 0.03914(11) 1.000 0.0195(5)
C59 C Uani 0.94599(17) 0.05305(5) 0.12376(11) 1.000 0.0228(6)
C60 C Uani 0.82074(19) 0.04722(5) 0.15886(11) 1.000 0.0250(6)
C61 C Uani 1.06729(17) 0.06157(4) -0.00220(11) 1.000 0.0191(5)
C62 C Uani 1.18677(18) 0.08149(5) 0.03555(11) 1.000 0.0228(6)
C63 C Uani 1.30463(18) 0.08835(5) -0.00575(11) 1.000 0.0246(6)
C64 C Uani 1.07385(17) 0.04927(5) -0.08140(11) 1.000 0.0235(6)
C65 C Uani 1.19558(18) 0.05740(5) -0.11793(11) 1.000 0.0273(6)
C66 C Uani 0.67961(18) 0.04335(5) 0.03480(12) 1.000 0.0285(6)
O1 O Uani 0.52602(12) 0.09008(3) 0.82055(7) 1.000 0.0262(4)
O2 O Uani 0.55801(12) -0.04257(3) 0.80841(8) 1.000 0.0285(4)
C11 C Uani 0.92827(18) 0.03260(5) 0.70416(11) 1.000 0.0248(6)
C12 C Uani 0.61001(17) -0.00800(5) 0.79655(11) 1.000 0.0197(5)
C13 C Uani 0.53712(16) 0.02351(5) 0.81709(10) 1.000 0.0181(5)
C14 C Uani 0.59297(17) 0.05812(5) 0.80199(10) 1.000 0.0184(5)
C15 C Uani 0.72134(17) 0.06119(4) 0.76672(10) 1.000 0.0198(5)
C16 C Uani 0.79291(17) 0.02964(5) 0.74505(10) 1.000 0.0184(5)
C17 C Uani 0.73716(17) -0.00498(5) 0.76030(10) 1.000 0.0193(5)
O3 O Uani 1.43165(11) 0.37077(3) 0.16913(8) 1.000 0.0252(4)
O4 O Uani 1.38605(12) 0.23928(3) 0.12729(8) 1.000 0.0246(4)
C33 C Uani 0.99783(18) 0.30697(5) 0.23529(11) 1.000 0.0262(6)
C34 C Uani 1.20181(17) 0.27317(4) 0.17999(10) 1.000 0.0185(5)
C35 C Uani 1.14423(17) 0.30627(5) 0.20435(10) 1.000 0.0189(5)
C36 C Uani 1.22224(18) 0.33883(5) 0.19840(11) 1.000 0.0212(6)
C37 C Uani 1.35739(17) 0.33817(5) 0.16979(11) 1.000 0.0193(5)
C38 C Uani 1.41435(17) 0.30516(4) 0.14449(10) 1.000 0.0182(5)
C39 C Uani 1.33569(17) 0.27269(4) 0.14974(10) 1.000 0.0180(5)
O5 O Uani -0.01628(12) 0.20676(3) 0.27021(8) 1.000 0.0245(4)
O6 O Uani 0.03955(12) 0.07623(3) 0.32396(7) 1.000 0.0239(4)
C50 C Uani 0.41503(18) 0.14274(5) 0.20178(11) 1.000 0.0250(6)
C51 C Uani 0.08603(17) 0.10925(4) 0.29683(10) 1.000 0.0186(5)
C52 C Uani 0.21742(17) 0.10937(4) 0.26402(10) 1.000 0.0183(5)
C53 C Uani 0.27144(17) 0.14211(5) 0.23578(10) 1.000 0.0181(5)
C54 C Uani 0.19231(17) 0.17463(5) 0.23984(11) 1.000 0.0200(5)
C55 C Uani 0.05944(17) 0.17436(5) 0.27076(11) 1.000 0.0190(5)
C56 C Uani 0.00592(16) 0.14167(5) 0.30020(10) 1.000 0.0182(5)
H1 H Uani 0.49426 0.24922 0.92301 1.000 0.0386
H2 H Uani 0.70072 0.26330 0.85019 1.000 0.0383
H3 H Uani 0.75912 0.24153 1.14258 1.000 0.0397
H4 H Uani 0.97837 0.25701 1.08118 1.000 0.0394
H7 H Uani 0.92389 0.24333 0.80722 1.000 0.0380
H8 H Uani 1.09539 0.30597 1.02042 1.000 0.0391
H9 H Uani 1.14086 0.26058 0.74826 1.000 0.0378
H10 H Uani 1.30917 0.31995 0.95281 1.000 0.0388
H18 H Uani 0.28407 0.10000 0.69955 1.000 0.0377
H19 H Uani 0.50080 0.08285 0.63915 1.000 0.0375
H21 H Uani 0.32015 0.14419 0.42522 1.000 0.0373
H22 H Uani 0.11069 0.15848 0.49554 1.000 0.0375
H24 H Uani 0.71228 0.09178 0.59624 1.000 0.0374
H25 H Uani 0.91728 0.07695 0.52482 1.000 0.0373
H26 H Uani 0.45295 0.10747 0.36124 1.000 0.0371
H27 H Uani 0.66729 0.09166 0.29984 1.000 0.0370
H28 H Uani 0.09050 0.03876 0.45200 1.000 0.0374
H29 H Uani 0.31486 0.02230 0.39843 1.000 0.0372
H31 H Uani 0.49682 -0.00826 0.64239 1.000 0.0377
H32 H Uani 0.26408 0.00950 0.68394 1.000 0.0378
H40 H Uani 0.25262 0.36375 0.65917 1.000 0.0384
H41 H Uani 0.48390 0.35015 0.61169 1.000 0.0380
H43 H Uani 0.24672 0.33812 0.37042 1.000 0.0380
H44 H Uani 0.02115 0.35235 0.43015 1.000 0.0384
H46 H Uani 0.63478 0.30776 0.55990 1.000 0.0376
H47 H Uani 0.85766 0.29575 0.50104 1.000 0.0373
H48 H Uani 0.68327 0.34191 0.28058 1.000 0.0375
H49 H Uani 0.45528 0.35728 0.33178 1.000 0.0379
H57 H Uani 0.78044 0.04994 -0.07155 1.000 0.0373
H59 H Uani 1.04941 0.05613 0.16310 1.000 0.0369
H60 H Uani 0.82731 0.04585 0.22465 1.000 0.0370
H62 H Uani 1.18841 0.09179 0.09712 1.000 0.0368
H63 H Uani 1.39620 0.10470 0.02259 1.000 0.0369
H64 H Uani 0.98542 0.03368 -0.11545 1.000 0.0373
H65 H Uani 1.20294 0.04849 -0.17971 1.000 0.0373
H66 H Uani 0.57055 0.04038 0.00142 1.000 0.0373
H1O H Uani 0.45104 0.08510 0.85682 1.000 0.0350
H2O H Uani 0.47073 -0.04086 0.83727 1.000 0.0353
H11A H Uani 1.01154 0.01303 0.72773 1.000 0.0442
H11B H Uani 0.90792 0.02830 0.63917 1.000 0.0437
H11C H Uani 0.97827 0.05951 0.71079 1.000 0.0439
H13 H Uani 0.43889 0.02036 0.84564 1.000 0.0384
H15 H Uani 0.76812 0.08794 0.75650 1.000 0.0379
H17 H Uani 0.79283 -0.02952 0.74320 1.000 0.0383
H3O H Uani 1.52238 0.36762 0.14378 1.000 0.0337
H4O H Uani 1.46767 0.24216 0.09445 1.000 0.0335
H33A H Uani 0.96680 0.28052 0.25725 1.000 0.0431
H33B H Uani 0.90872 0.31270 0.18764 1.000 0.0432
H33C H Uani 0.99288 0.32820 0.28043 1.000 0.0432
H34 H Uani 1.14408 0.24742 0.18535 1.000 0.0369
H36 H Uani 1.17872 0.36466 0.21773 1.000 0.0372
H38 H Uani 1.51950 0.30460 0.12222 1.000 0.0368
H5O H Uani -0.10401 0.20500 0.29869 1.000 0.0346
H6O H Uani -0.04615 0.07991 0.35339 1.000 0.0342
H50A H Uani 0.45030 0.11526 0.18892 1.000 0.0432
H50B H Uani 0.40629 0.15749 0.14479 1.000 0.0433
H50C H Uani 0.49940 0.15431 0.24609 1.000 0.0431
H52 H Uani 0.27556 0.08366 0.25889 1.000 0.0372
H54 H Uani 0.23314 0.19982 0.21576 1.000 0.0375
H56 H Uani -0.09788 0.14235 0.32395 1.000 0.0376

loop_
_atom_type_symbol
_atom_type_description
_atom_type_scat_dispersion_real
_atom_type_scat_dispersion_imag
_atom_type_scat_source
O O 0.0106 0.0060 'International Tables Vol C Tables 4.2.6.8 and 6.1.1.4'
N N 0.0061 0.0033 'International Tables Vol C Tables 4.2.6.8 and 6.1.1.4'
H H 0.0000 0.0000 'International Tables Vol C Tables 4.2.6.8 and 6.1.1.4'
C C 0.0033 0.0016 'International Tables Vol C Tables 4.2.6.8 and 6.1.1.4'

loop_
_geom_angle_atom_site_label_1
_geom_angle_atom_site_label_2
_geom_angle_atom_site_label_3
_geom_angle
_geom_angle_site_symmetry_1
_geom_angle_site_symmetry_3
_geom_angle_publ_flag
C9 N1 C10 116.25(15) . . yes
C1 N2 C3 116.23(15) . . yes
C14 O1 H1O 111.00 . . no
C12 O2 H2O 110.00 . . no
C25 N3 C27 116.23(15) . . yes
C18 N4 C22 116.33(15) . . yes
C37 O3 H3O 111.00 . . no
C39 O4 H4O 112.00 . . no
C28 N5 C32 115.22(15) . . yes
C55 O5 H5O 113.00 . . no
C51 O6 H6O 111.00 . . no
C47 N6 C48 116.04(15) . . yes
C40 N7 C44 115.95(15) . . yes
C63 N8 C65 116.44(14) . . yes
C60 N9 C66 116.40(15) . . yes
N2 C1 C2 123.82(16) . . yes
C1 C2 C5 119.25(17) . . no
N2 C3 C4 123.98(18) . . yes
C3 C4 C5 119.45(16) . . no
C2 C5 C6 122.03(16) . . no
C2 C5 C4 117.24(15) . . no
C4 C5 C6 120.74(15) . . no
C7 C6 C8 117.29(15) . . no
C5 C6 C8 121.48(16) . . no
C5 C6 C7 121.23(15) . . no
C6 C7 C9 119.08(16) . . no
C6 C8 C10 119.29(17) . . no
N1 C9 C7 124.22(18) . . yes
N1 C10 C8 123.85(16) . . yes
N2 C1 H1 116.00 . . no
C2 C1 H1 120.00 . . no
C1 C2 H2 118.00 . . no
C5 C2 H2 122.00 . . no
C4 C3 H3 120.00 . . no
N2 C3 H3 115.00 . . no
C5 C4 H4 122.00 . . no
C3 C4 H4 119.00 . . no
C9 C7 H7 118.00 . . no
C6 C7 H7 122.00 . . no
C10 C8 H8 120.00 . . no
C6 C8 H8 121.00 . . no
N1 C9 H9 117.00 . . no
C7 C9 H9 119.00 . . no
N1 C10 H10 117.00 . . no
C8 C10 H10 119.00 . . no
N4 C18 C19 123.79(17) . . yes
C18 C19 C20 119.54(16) . . no
C19 C20 C21 117.00(15) . . no
C19 C20 C23 121.46(15) . . no
C21 C20 C23 121.54(16) . . no
C20 C21 C22 119.57(17) . . no
N4 C22 C21 123.77(17) . . yes
C20 C23 C26 121.08(15) . . no
C20 C23 C24 122.16(16) . . no
C24 C23 C26 116.77(15) . . no
C23 C24 C25 119.62(16) . . no
N3 C25 C24 123.86(16) . . yes
C23 C26 C27 119.72(16) . . no
N3 C27 C26 123.80(17) . . yes
N4 C18 H18 117.00 . . no
C19 C18 H18 120.00 . . no
C20 C19 H19 122.00 . . no
C18 C19 H19 119.00 . . no
C22 C21 H21 118.00 . . no
C20 C21 H21 122.00 . . no
C21 C22 H22 121.00 . . no
N4 C22 H22 116.00 . . no
C23 C24 H24 122.00 . . no
C25 C24 H24 119.00 . . no
N3 C25 H25 117.00 . . no
C24 C25 H25 119.00 . . no
C23 C26 H26 122.00 . . no
C27 C26 H26 118.00 . . no
N3 C27 H27 117.00 . . no
C26 C27 H27 119.00 . . no
N5 C28 C29 123.82(17) . . yes
C28 C29 C30 120.46(17) . . no
C29 C30 C30 122.32(15) . 3_656 no
C30 C30 C31 121.60(14) 3_656 . no
C29 C30 C31 116.08(15) . . no
C30 C31 C32 119.23(16) . . no
N5 C32 C31 125.18(18) . . yes
N5 C28 H28 116.00 . . no
C29 C28 H28 120.00 . . no
C30 C29 H29 121.00 . . no
C28 C29 H29 118.00 . . no
C32 C31 H31 118.00 . . no
C30 C31 H31 122.00 . . no
N5 C32 H32 115.00 . . no
C31 C32 H32 119.00 . . no
N7 C40 C41 124.43(17) . . yes
C40 C41 C42 119.03(16) . . no
C41 C42 C45 121.85(15) . . no
C43 C42 C45 121.06(16) . . no
C41 C42 C43 117.09(15) . . no
C42 C43 C44 119.53(17) . . no
N7 C44 C43 123.98(16) . . yes
C46 C45 C49 116.75(15) . . no
C42 C45 C46 122.12(16) . . no
C42 C45 C49 121.13(15) . . no
C45 C46 C47 119.59(17) . . no
N6 C47 C46 124.02(16) . . yes
N6 C48 C49 124.16(18) . . yes
C45 C49 C48 119.44(16) . . no
N7 C40 H40 117.00 . . no
C41 C40 H40 119.00 . . no
C42 C41 H41 122.00 . . no
C40 C41 H41 119.00 . . no
C44 C43 H43 120.00 . . no
C42 C43 H43 121.00 . . no
C43 C44 H44 121.00 . . no
N7 C44 H44 115.00 . . no
C47 C46 H46 120.00 . . no
C45 C46 H46 121.00 . . no
C46 C47 H47 118.00 . . no
N6 C47 H47 118.00 . . no
C49 C48 H48 119.00 . . no
N6 C48 H48 117.00 . . no
C45 C49 H49 122.00 . . no
C48 C49 H49 119.00 . . no
C58 C57 C66 119.61(17) . . no
C57 C58 C59 117.01(15) . . no
C59 C58 C61 121.89(15) . . no
C57 C58 C61 121.09(16) . . no
C58 C59 C60 119.42(15) . . no
N9 C60 C59 123.98(17) . . yes
C62 C61 C64 117.01(15) . . no
C58 C61 C62 121.77(16) . . no
C58 C61 C64 121.21(15) . . no
C61 C62 C63 119.88(17) . . no
N8 C63 C62 123.20(16) . . yes
C61 C64 C65 119.21(16) . . no
N8 C65 C64 124.25(17) . . yes
N9 C66 C57 123.59(16) . . yes
C58 C57 H57 123.00 . . no
C66 C57 H57 118.00 . . no
C60 C59 H59 119.00 . . no
C58 C59 H59 122.00 . . no
C59 C60 H60 120.00 . . no
N9 C60 H60 116.00 . . no
C61 C62 H62 121.00 . . no
C63 C62 H62 120.00 . . no
N8 C63 H63 117.00 . . no
C62 C63 H63 120.00 . . no
C65 C64 H64 119.00 . . no
C61 C64 H64 122.00 . . no
N8 C65 H65 115.00 . . no
C64 C65 H65 121.00 . . no
N9 C66 H66 115.00 . . no
C57 C66 H66 121.00 . . no
O2 C12 C17 117.85(15) . . yes
C13 C12 C17 120.30(16) . . no
O2 C12 C13 121.81(14) . . yes
C12 C13 C14 119.53(15) . . no
O1 C14 C15 117.52(15) . . yes
C13 C14 C15 120.24(15) . . no
O1 C14 C13 122.24(14) . . yes
C14 C15 C16 120.16(15) . . no
C11 C16 C15 120.67(15) . . no
C15 C16 C17 119.58(15) . . no
C11 C16 C17 119.75(15) . . no
C12 C17 C16 120.18(16) . . no
C16 C11 H11A 113.00 . . no
C16 C11 H11B 113.00 . . no
H11B C11 H11C 104.00 . . no
H11A C11 H11B 106.00 . . no
C16 C11 H11C 113.00 . . no
H11A C11 H11C 107.00 . . no
C14 C13 H13 122.00 . . no
C12 C13 H13 119.00 . . no
C14 C15 H15 121.00 . . no
C16 C15 H15 119.00 . . no
C16 C17 H17 119.00 . . no
C12 C17 H17 120.00 . . no
C35 C34 C39 120.40(14) . . no
C33 C35 C36 120.32(16) . . no
C34 C35 C36 119.19(15) . . no
C33 C35 C34 120.47(15) . . no
C35 C36 C37 120.30(16) . . no
C36 C37 C38 120.58(16) . . no
O3 C37 C38 121.99(14) . . yes
O3 C37 C36 117.43(15) . . yes
C37 C38 C39 119.07(15) . . no
C34 C39 C38 120.44(14) . . no
O4 C39 C34 117.35(13) . . yes
O4 C39 C38 122.19(14) . . yes
C35 C33 H33B 112.00 . . no
C35 C33 H33A 113.00 . . no
H33A C33 H33C 111.00 . . no
H33B C33 H33C 106.00 . . no
C35 C33 H33C 112.00 . . no
H33A C33 H33B 102.00 . . no
C35 C34 H34 120.00 . . no
C39 C34 H34 119.00 . . no
C35 C36 H36 120.00 . . no
C37 C36 H36 120.00 . . no
C37 C38 H38 121.00 . . no
C39 C38 H38 120.00 . . no
O6 C51 C56 122.20(14) . . yes
O6 C51 C52 117.33(13) . . yes
C52 C51 C56 120.46(14) . . no
C51 C52 C53 120.25(14) . . no
C50 C53 C52 120.74(15) . . no
C52 C53 C54 119.40(15) . . no
C50 C53 C54 119.85(15) . . no
C53 C54 C55 120.37(16) . . no
O5 C55 C54 117.83(15) . . yes
O5 C55 C56 121.79(14) . . yes
C54 C55 C56 120.38(16) . . no
C51 C56 C55 119.12(14) . . no
C53 C50 H50A 111.00 . . no
C53 C50 H50B 112.00 . . no
C53 C50 H50C 110.00 . . no
H50A C50 H50B 106.00 . . no
H50A C50 H50C 107.00 . . no
H50B C50 H50C 111.00 . . no
C51 C52 H52 120.00 . . no
C53 C52 H52 120.00 . . no
C53 C54 H54 119.00 . . no
C55 C54 H54 121.00 . . no
C51 C56 H56 122.00 . . no
C55 C56 H56 119.00 . . no

loop_
_geom_bond_atom_site_label_1
_geom_bond_atom_site_label_2
_geom_bond_distance
_geom_bond_site_symmetry_2
_geom_bond_publ_flag
N1 C9 1.341(2) . yes
N1 C10 1.339(3) . yes
O1 C14 1.366(2) . yes
N2 C3 1.335(2) . yes
O2 C12 1.364(2) . yes
N2 C1 1.337(3) . yes
O1 H1O 0.9900 . no
O2 H2O 0.9900 . no
N3 C25 1.338(2) . yes
N3 C27 1.342(2) . yes
O3 C37 1.365(2) . yes
N4 C22 1.342(2) . yes
O4 C39 1.3653(19) . yes
N4 C18 1.343(2) . yes
O3 H3O 0.9900 . no
O4 H4O 0.9900 . no
O5 C55 1.364(2) . yes
N5 C28 1.334(3) . yes
N5 C32 1.330(2) . yes
O6 C51 1.3665(18) . yes
O5 H5O 0.9900 . no
O6 H6O 0.9900 . no
N6 C48 1.339(2) . yes
N6 C47 1.340(3) . yes
N7 C40 1.337(2) . yes
N7 C44 1.337(3) . yes
N8 C63 1.344(2) . yes
N8 C65 1.338(2) . yes
N9 C60 1.337(2) . yes
N9 C66 1.343(2) . yes
C1 C2 1.384(2) . no
C2 C5 1.386(2) . no
C3 C4 1.379(3) . no
C4 C5 1.385(3) . no
C5 C6 1.488(2) . no
C6 C7 1.390(3) . no
C6 C8 1.397(2) . no
C7 C9 1.379(3) . no
C8 C10 1.380(2) . no
C1 H1 1.0800 . no
C2 H2 1.0800 . no
C3 H3 1.0800 . no
C4 H4 1.0800 . no
C7 H7 1.0800 . no
C8 H8 1.0800 . no
C9 H9 1.0800 . no
C10 H10 1.0800 . no
C18 C19 1.380(2) . no
C19 C20 1.390(3) . no
C20 C21 1.395(2) . no
C20 C23 1.488(2) . no
C21 C22 1.377(2) . no
C23 C26 1.391(3) . no
C23 C24 1.391(2) . no
C24 C25 1.382(2) . no
C26 C27 1.378(2) . no
C18 H18 1.0800 . no
C19 H19 1.0800 . no
C21 H21 1.0800 . no
C22 H22 1.0800 . no
C24 H24 1.0800 . no
C25 H25 1.0800 . no
C26 H26 1.0800 . no
C27 H27 1.0800 . no
C28 C29 1.384(3) . no
C29 C30 1.382(2) . no
C30 C30 1.496(2) 3_656 no
C30 C31 1.390(2) . no
C31 C32 1.381(3) . no
C28 H28 1.0800 . no
C29 H29 1.0800 . no
C31 H31 1.0800 . no
C32 H32 1.0800 . no
C40 C41 1.381(3) . no
C41 C42 1.394(3) . no
C42 C45 1.487(2) . no
C42 C43 1.386(2) . no
C43 C44 1.383(2) . no
C45 C49 1.395(3) . no
C45 C46 1.393(2) . no
C46 C47 1.379(2) . no
C48 C49 1.380(2) . no
C40 H40 1.0800 . no
C41 H41 1.0800 . no
C43 H43 1.0800 . no
C44 H44 1.0800 . no
C46 H46 1.0800 . no
C47 H47 1.0800 . no
C48 H48 1.0800 . no
C49 H49 1.0800 . no
C57 C66 1.379(2) . no
C57 C58 1.391(2) . no
C58 C59 1.392(3) . no
C58 C61 1.486(2) . no
C59 C60 1.378(2) . no
C61 C64 1.393(3) . no
C61 C62 1.390(2) . no
C62 C63 1.383(2) . no
C64 C65 1.377(2) . no
C57 H57 1.0800 . no
C59 H59 1.0800 . no
C60 H60 1.0800 . no
C62 H62 1.0800 . no
C63 H63 1.0800 . no
C64 H64 1.0800 . no
C65 H65 1.0800 . no
C66 H66 1.0800 . no
C11 C16 1.502(2) . no
C12 C13 1.390(2) . no
C12 C17 1.392(2) . no
C13 C14 1.390(2) . no
C14 C15 1.393(2) . no
C15 C16 1.390(2) . no
C16 C17 1.391(3) . no
C11 H11C 1.0800 . no
C11 H11B 1.0800 . no
C11 H11A 1.0800 . no
C13 H13 1.0800 . no
C15 H15 1.0800 . no
C17 H17 1.0800 . no
C33 C35 1.507(2) . no
C34 C35 1.393(2) . no
C34 C39 1.394(2) . no
C35 C36 1.391(2) . no
C36 C37 1.392(2) . no
C37 C38 1.393(2) . no
C38 C39 1.390(2) . no
C33 H33C 1.0800 . no
C33 H33A 1.0800 . no
C33 H33B 1.0800 . no
C34 H34 1.0800 . no
C36 H36 1.0800 . no
C38 H38 1.0800 . no
C50 C53 1.507(2) . no
C51 C56 1.392(2) . no
C51 C52 1.393(2) . no
C52 C53 1.391(2) . no
C53 C54 1.391(2) . no
C54 C55 1.390(2) . no
C55 C56 1.396(2) . no
C50 H50A 1.0800 . no
C50 H50B 1.0800 . no
C50 H50C 1.0800 . no
C52 H52 1.0800 . no
C54 H54 1.0800 . no
C56 H56 1.0800 . no

loop_
_geom_contact_atom_site_label_1
_geom_contact_atom_site_label_2
_geom_contact_distance
_geom_contact_site_symmetry_2
_geom_contact_publ_flag
O6 C28 3.412(2) . no
O6 N3 2.7329(18) 1_455 no
O1 H36 2.8700 4_455 no
O1 H18 2.8100 . no
O3 H49 2.7100 1_655 no
O4 H54 2.6000 1_655 no
O4 H9 2.8700 4_554 no
O5 H33A 2.6800 1_455 no
O5 H34 2.6300 1_455 no
O6 H17 2.6400 3_656 no
O6 H28 2.5100 . no
N1 O5 2.7452(19) 4_655 no
N2 O4 2.7614(19) 1_456 no
N3 O6 2.7329(18) 1_655 no
N3 C56 3.438(2) 1_655 no
N4 O3 2.7335(18) 4_355 no
N5 C11 3.307(2) 1_455 no
N6 C33 3.418(2) . no
N7 C50 3.404(2) 4_455 no
N8 O1 2.7617(18) 1_654 no
N8 C13 3.433(2) 1_654 no
N9 C13 3.440(2) 3_656 no
N9 O2 2.7283(18) 3_656 no
N1 H5O 1.7600 4_655 no
N1 H56 2.8900 4_655 no
N2 H38 2.7800 1_456 no
N2 H4O 1.7700 1_456 no
N2 H47 2.8000 4_455 no
N3 H56 2.7400 1_655 no
N3 H6O 1.7400 1_655 no
N4 H3O 1.7500 4_355 no
N4 H38 2.8600 4_355 no
N5 H11B 2.7400 1_455 no
N6 H33C 2.8100 . no
N6 H44 2.5300 1_655 no
N7 H63 2.4700 4_355 no
N7 H50B 2.8000 4_455 no
N8 H1O 1.7700 1_654 no
N8 H66 2.9100 1_655 no
N8 H13 2.7100 1_654 no
N9 H13 2.6700 3_656 no
N9 H2O 1.7400 3_656 no
C2 C55 3.571(3) 4_555 no
C2 O5 3.262(2) 4_555 no
C4 C34 3.572(2) 1_556 no
C7 C39 3.560(2) 4_455 no
C11 N5 3.307(2) 1_655 no
C12 C31 3.579(3) . no
C18 C32 3.595(3) . no
C19 C32 3.514(3) . no
C19 C31 3.584(3) . no
C24 C37 3.580(3) 4_455 no
C24 O3 3.215(2) 4_455 no
C26 C52 3.588(2) . no
C27 C31 3.563(3) 3_656 no
C28 O6 3.412(2) . no
C31 C12 3.579(3) . no
C31 C19 3.584(3) . no
C31 C27 3.563(3) 3_656 no
C32 C19 3.514(3) . no
C32 C18 3.595(3) . no
C33 N6 3.418(2) . no
C37 C49 3.543(3) 1_655 no
C39 C7 3.560(2) 4_554 no
C41 C58 3.536(2) 4_455 no
C44 O1 3.270(2) 4_454 no
C45 C62 3.583(3) 4_455 no
C47 O4 3.287(2) 4_455 no
C49 C37 3.543(3) 1_455 no
C52 C26 3.588(2) . no
C56 N3 3.438(2) 1_455 no
C57 C14 3.493(2) 1_554 no
C59 O6 3.411(2) 1_655 no
C60 O6 3.333(2) 1_655 no
C1 H47 3.0000 4_455 no
C1 H4O 2.7700 1_456 no
C2 H7 2.8200 . no
C3 H4O 2.6600 1_456 no
C4 H8 2.7800 . no
C7 H2 2.8200 . no
C8 H4 2.8000 . no
C9 H5O 2.6500 4_655 no
C9 H50C 3.0900 4_555 no
C10 H5O 2.7700 4_655 no
C12 H31 2.6200 . no
C13 H31 3.0900 . no
C14 H19 2.8500 . no
C15 H19 2.8300 . no
C15 H36 2.8200 4_455 no
C15 H24 3.0200 . no
C16 H29 3.0800 3_656 no
C17 H31 2.7400 . no
C17 H29 2.6800 3_656 no
C18 H3O 2.6600 4_355 no
C18 H33B 3.0700 4_455 no
C19 H36 3.1000 4_455 no
C19 H24 2.7400 . no
C21 H26 2.7200 . no
C22 H3O 2.7400 4_355 no
C24 H19 2.7400 . no
C25 H6O 2.7500 1_655 no
C26 H21 2.7200 . no
C27 H56 2.9200 1_655 no
C27 H6O 2.6400 1_655 no
C28 H11B 2.9900 3_656 no
C29 H11B 2.9800 3_656 no
C29 H31 2.6800 3_656 no
C31 H29 2.6600 3_656 no
C34 H7 2.7900 4_554 no
C34 H54 2.7300 1_655 no
C35 H43 3.0100 1_655 no
C36 H43 2.8200 1_655 no
C36 H49 2.9400 1_655 no
C37 H49 2.7900 1_655 no
C39 H7 2.6800 4_554 no
C39 H54 3.0500 1_655 no
C41 H46 2.7900 . no
C43 H49 2.7400 . no
C44 H63 2.8900 4_355 no
C46 H41 2.8100 . no
C47 H44 2.9200 1_655 no
C49 H43 2.7200 . no
C50 H26 2.9100 . no
C51 H21 3.0800 . no
C52 H17 2.8900 3_656 no
C52 H26 2.5200 . no
C52 H21 2.9800 . no
C53 H26 2.7800 . no
C54 H34 2.8000 1_455 no
C57 H64 2.7200 . no
C59 H62 2.7200 . no
C60 H2O 2.7000 3_656 no
C62 H59 2.7600 . no
C63 H1O 2.8000 1_654 no
C63 H66 2.9900 1_655 no
C64 H57 2.7300 . no
C65 H13 2.7500 1_654 no
C65 H1O 2.6400 1_654 no
C66 H2O 2.6900 3_656 no
H1 H47 2.5200 4_455 no
H1O H13 2.3500 . no
H2 C54 2.8900 4_555 no
H2 O5 2.4900 4_555 no
H2 C7 2.8200 . no
H2 H7 2.3800 . no
H2 C55 2.8400 4_555 no
H2O H13 2.2400 . no
H3 H9 2.1900 4_455 no
H3O H38 2.3100 . no
H4 C34 2.5100 1_556 no
H4 H8 2.3700 . no
H4 C8 2.8000 . no
H4 C35 2.9700 1_556 no
H4 H34 2.1700 1_556 no
H4O H38 2.3400 . no
H5O H56 2.3100 . no
H6O C27 2.6400 1_455 no
H6O H28 2.4300 . no
H6O H56 2.3500 . no
H6O C25 2.7500 1_455 no
H6O N3 1.7400 1_455 no
H7 C39 2.6800 4_455 no
H7 C34 2.7900 4_455 no
H7 H2 2.3800 . no
H7 C2 2.8200 . no
H8 H4 2.3700 . no
H8 C34 2.9400 1_556 no
H8 C4 2.7800 . no
H8 C35 3.0100 1_556 no
H9 H3 2.1900 4_554 no
H9 O4 2.8700 4_455 no
H11A H17 2.5800 . no
H11A H32 2.5300 1_655 no
H11B C28 2.9900 3_656 no
H11B C29 2.9800 3_656 no
H11B N5 2.7400 1_655 no
H11B H25 2.6000 . no
H11C O3 2.6400 4_455 no
H11C H15 2.4000 . no
H13 H2O 2.2400 . no
H13 H1O 2.3500 . no
H15 O3 2.6800 4_455 no
H15 H36 1.9700 4_455 no
H15 H11C 2.4000 . no
H15 C36 2.8300 4_455 no
H17 H29 2.4300 3_656 no
H17 H11A 2.5800 . no
H18 O1 2.8100 . no
H19 C15 2.8300 . no
H19 H24 2.1900 . no
H19 C14 2.8500 . no
H19 C24 2.7400 . no
H21 C52 2.9800 . no
H21 C51 3.0800 . no
H21 C26 2.7200 . no
H21 H26 2.1800 . no
H24 C19 2.7400 . no
H24 O3 2.5900 4_455 no
H24 C36 3.0200 4_455 no
H24 H19 2.1900 . no
H24 C15 3.0200 . no
H24 C37 3.0400 4_455 no
H25 H11B 2.6000 . no
H25 H28 2.5400 1_655 no
H26 C52 2.5200 . no
H26 H21 2.1800 . no
H26 C50 2.9100 . no
H26 C21 2.7200 . no
H26 H52 2.3500 . no
H26 C53 2.7800 . no
H28 O6 2.5100 . no
H28 H6O 2.4300 . no
H28 H25 2.5400 1_455 no
H29 C31 2.6600 3_656 no
H29 C17 2.6800 3_656 no
H29 H31 2.0100 3_656 no
H29 H17 2.4300 3_656 no
H29 C16 3.0800 3_656 no
H31 C12 2.6200 . no
H31 H29 2.0100 3_656 no
H31 C29 2.6800 3_656 no
H31 C17 2.7400 . no
H31 C13 3.0900 . no
H32 H11A 2.5300 1_455 no
H33A O5 2.6800 1_655 no
H33A H34 2.4600 . no
H33C N6 2.8100 . no
H33C H36 2.5000 . no
H34 C54 2.8000 1_655 no
H34 H33A 2.4600 . no
H34 H54 1.9500 1_655 no
H34 O5 2.6300 1_655 no
H36 H33C 2.5000 . no
H38 H3O 2.3100 . no
H38 H4O 2.3400 . no
H40 C56 3.0700 4_555 no
H41 H46 2.3100 . no
H41 C46 2.8100 . no
H41 C54 2.8000 4_555 no
H41 C55 2.7700 4_555 no
H43 C35 3.0100 1_455 no
H43 H49 2.2200 . no
H43 C36 2.8200 1_455 no
H43 C49 2.7200 . no
H44 N6 2.5300 1_455 no
H44 H63 2.5600 4_355 no
H44 C47 2.9200 1_455 no
H44 O1 2.7700 4_454 no
H46 C54 3.0200 4_555 no
H46 H41 2.3100 . no
H46 C41 2.7900 . no
H47 N2 2.8000 4_554 no
H47 C1 3.0000 4_554 no
H47 O4 2.4300 4_455 no
H47 H4O 2.2100 4_455 no
H47 H1 2.5200 4_554 no
H49 H43 2.2200 . no
H49 C43 2.7400 . no
H49 O3 2.7100 1_455 no
H49 C36 2.9400 1_455 no
H49 C37 2.7900 1_455 no
H50A H52 2.4000 . no
H50A O2 2.6300 3_656 no
H52 H26 2.3500 . no
H52 C17 2.8700 3_656 no
H52 H17 2.0600 3_656 no
H52 H50A 2.4000 . no
H52 O2 2.5000 3_656 no
H54 O4 2.6000 1_455 no
H54 C39 3.0500 1_455 no
H54 H34 1.9500 1_455 no
H54 C34 2.7300 1_455 no
H56 H5O 2.3100 . no
H56 H6O 2.3500 . no
H56 N3 2.7400 1_455 no
H56 C27 2.9200 1_455 no
H57 C13 2.8600 1_554 no
H57 C14 2.5400 1_554 no
H57 C15 2.6900 1_554 no
H57 C64 2.7300 . no
H57 H64 2.1900 . no
H59 O6 2.7700 1_655 no
H59 C51 2.9200 1_655 no
H59 C52 2.8600 1_655 no
H59 C62 2.7600 . no
H59 H62 2.2100 . no
H60 O6 2.6200 1_655 no
H60 H6O 2.5900 1_655 no
H62 C52 2.8100 1_655 no
H62 C53 2.9500 1_655 no
H62 C59 2.7200 . no
H62 H59 2.2100 . no
H64 C11 2.9600 1_554 no
H64 C15 3.0700 1_554 no
H64 C16 2.7100 1_554 no
H64 C57 2.7200 . no
H64 H57 2.1900 . no
H65 C11 3.0100 1_554 no
H65 H11A 2.5200 1_554 no
H65 H11C 2.5900 1_554 no
H65 H13 2.3800 1_654 no
H66 C13 3.0800 1_554 no

loop_
_geom_hbond_atom_site_label_D
_geom_hbond_atom_site_label_H
_geom_hbond_atom_site_label_A
_geom_hbond_distance_DH
_geom_hbond_distance_HA
_geom_hbond_distance_DA
_geom_hbond_angle_DHA
_geom_hbond_site_symmetry_A
_geom_hbond_publ_flag
O6 H6O N3 0.9900 1.7400 2.7329(18) 177.00 1_455 yes
C2 H2 O5 1.0800 2.4900 3.262(2) 127.00 4_555 yes
C24 H24 O3 1.0800 2.5900 3.215(2) 116.00 4_455 yes
C28 H28 O6 1.0800 2.5100 3.412(2) 141.00 . yes
C44 H44 N6 1.0800 2.5300 3.474(2) 145.00 1_455 yes
C47 H47 O4 1.0800 2.4300 3.287(2) 135.00 4_455 yes
C52 H52 O2 1.0800 2.5000 3.4999(19) 152.00 3_656 yes
C54 H54 O4 1.0800 2.6000 3.612(2) 156.00 1_455 yes

loop_
_geom_torsion_atom_site_label_1
_geom_torsion_atom_site_label_2
_geom_torsion_atom_site_label_3
_geom_torsion_atom_site_label_4
_geom_torsion
_geom_torsion_site_symmetry_1
_geom_torsion_site_symmetry_3
_geom_torsion_site_symmetry_4
_geom_torsion_publ_flag
C10 N1 C9 C7 0.6(3) . . . no
C9 N1 C10 C8 -0.1(3) . . . no
C3 N2 C1 C2 -1.4(3) . . . no
C1 N2 C3 C4 2.1(3) . . . no
C27 N3 C25 C24 -0.7(3) . . . no
C25 N3 C27 C26 0.8(3) . . . no
C22 N4 C18 C19 -0.5(3) . . . no
C18 N4 C22 C21 0.4(3) . . . no
C28 N5 C32 C31 0.4(3) . . . no
C32 N5 C28 C29 -0.8(3) . . . no
C47 N6 C48 C49 -0.5(3) . . . no
C48 N6 C47 C46 1.2(3) . . . no
C40 N7 C44 C43 -0.2(3) . . . no
C44 N7 C40 C41 0.2(3) . . . no
C63 N8 C65 C64 0.5(3) . . . no
C65 N8 C63 C62 -0.6(3) . . . no
C66 N9 C60 C59 0.5(3) . . . no
C60 N9 C66 C57 0.1(3) . . . no
N2 C1 C2 C5 -0.4(3) . . . no
C1 C2 C5 C6 -178.57(16) . . . no
C1 C2 C5 C4 1.5(2) . . . no
N2 C3 C4 C5 -1.1(3) . . . no
C3 C4 C5 C2 -0.8(3) . . . no
C3 C4 C5 C6 179.27(17) . . . no
C4 C5 C6 C7 145.41(17) . . . no
C2 C5 C6 C8 145.62(18) . . . no
C2 C5 C6 C7 -34.6(2) . . . no
C4 C5 C6 C8 -34.4(2) . . . no
C8 C6 C7 C9 1.0(3) . . . no
C5 C6 C7 C9 -178.86(17) . . . no
C5 C6 C8 C10 179.35(16) . . . no
C7 C6 C8 C10 -0.5(3) . . . no
C6 C7 C9 N1 -1.1(3) . . . no
C6 C8 C10 N1 0.0(3) . . . no
N4 C18 C19 C20 -0.1(3) . . . no
C18 C19 C20 C23 -178.52(17) . . . no
C18 C19 C20 C21 0.7(3) . . . no
C23 C20 C21 C22 178.48(17) . . . no
C19 C20 C23 C26 155.66(18) . . . no
C21 C20 C23 C26 -23.5(3) . . . no
C19 C20 C21 C22 -0.7(3) . . . no
C21 C20 C23 C24 155.96(18) . . . no
C19 C20 C23 C24 -24.9(3) . . . no
C20 C21 C22 N4 0.2(3) . . . no
C26 C23 C24 C25 0.9(3) . . . no
C24 C23 C26 C27 -0.8(3) . . . no
C20 C23 C26 C27 178.70(17) . . . no
C20 C23 C24 C25 -178.63(17) . . . no
C23 C24 C25 N3 -0.1(3) . . . no
C23 C26 C27 N3 -0.1(3) . . . no
N5 C28 C29 C30 1.1(3) . . . no
C28 C29 C30 C30 178.86(16) . . 3_656 no
C28 C29 C30 C31 -0.9(3) . . . no
C31 C30 C30 C29 -0.3(2) . 3_656 3_656 no
C29 C30 C30 C29 180.00(16) . 3_656 3_656 no
C29 C30 C30 C31 0.3(2) . 3_656 3_656 no
C30 C30 C31 C32 -179.24(16) 3_656 . . no
C31 C30 C30 C31 -180.00(16) . 3_656 3_656 no
C29 C30 C31 C32 0.5(2) . . . no
C30 C31 C32 N5 -0.3(3) . . . no
N7 C40 C41 C42 0.1(3) . . . no
C40 C41 C42 C43 -0.3(2) . . . no
C40 C41 C42 C45 -179.93(17) . . . no
C41 C42 C45 C46 30.6(2) . . . no
C43 C42 C45 C49 30.5(2) . . . no
C41 C42 C45 C49 -149.91(17) . . . no
C43 C42 C45 C46 -148.98(18) . . . no
C41 C42 C43 C44 0.3(2) . . . no
C45 C42 C43 C44 179.94(15) . . . no
C42 C43 C44 N7 0.0(3) . . . no
C42 C45 C46 C47 179.63(16) . . . no
C49 C45 C46 C47 0.2(3) . . . no
C46 C45 C49 C48 0.5(3) . . . no
C42 C45 C49 C48 -179.02(16) . . . no
C45 C46 C47 N6 -1.0(3) . . . no
N6 C48 C49 C45 -0.3(3) . . . no
C66 C57 C58 C59 1.4(2) . . . no
C66 C57 C58 C61 -177.54(15) . . . no
C58 C57 C66 N9 -1.0(3) . . . no
C57 C58 C59 C60 -0.9(2) . . . no
C61 C58 C59 C60 178.01(15) . . . no
C57 C58 C61 C62 152.85(17) . . . no
C57 C58 C61 C64 -26.1(2) . . . no
C59 C58 C61 C62 -26.0(2) . . . no
C59 C58 C61 C64 155.10(16) . . . no
C58 C59 C60 N9 0.0(3) . . . no
C58 C61 C62 C63 -178.73(15) . . . no
C64 C61 C62 C63 0.2(2) . . . no
C58 C61 C64 C65 178.67(15) . . . no
C62 C61 C64 C65 -0.3(2) . . . no
C61 C62 C63 N8 0.2(3) . . . no
C61 C64 C65 N8 -0.1(3) . . . no
O2 C12 C13 C14 -178.50(15) . . . no
C17 C12 C13 C14 -0.7(3) . . . no
O2 C12 C17 C16 178.48(15) . . . no
C13 C12 C17 C16 0.6(3) . . . no
C12 C13 C14 O1 179.77(15) . . . no
C12 C13 C14 C15 -0.2(2) . . . no
O1 C14 C15 C16 -178.78(14) . . . no
C13 C14 C15 C16 1.2(2) . . . no
C14 C15 C16 C11 177.72(15) . . . no
C14 C15 C16 C17 -1.3(2) . . . no
C11 C16 C17 C12 -178.61(16) . . . no
C15 C16 C17 C12 0.4(2) . . . no
C39 C34 C35 C33 178.61(15) . . . no
C39 C34 C35 C36 -0.2(2) . . . no
C35 C34 C39 O4 179.73(15) . . . no
C35 C34 C39 C38 0.8(2) . . . no
C33 C35 C36 C37 -179.97(16) . . . no
C34 C35 C36 C37 -1.1(3) . . . no
C35 C36 C37 O3 -176.91(16) . . . no
C35 C36 C37 C38 1.9(3) . . . no
O3 C37 C38 C39 177.47(15) . . . no
C36 C37 C38 C39 -1.3(3) . . . no
C37 C38 C39 O4 -178.91(15) . . . no
C37 C38 C39 C34 -0.1(3) . . . no
O6 C51 C52 C53 -179.58(14) . . . no
C56 C51 C52 C53 1.3(2) . . . no
O6 C51 C56 C55 -179.48(15) . . . no
C52 C51 C56 C55 -0.4(2) . . . no
C51 C52 C53 C50 178.71(15) . . . no
C51 C52 C53 C54 -0.7(2) . . . no
C50 C53 C54 C55 179.73(16) . . . no
C52 C53 C54 C55 -0.9(3) . . . no
C53 C54 C55 O5 -177.38(16) . . . no
C53 C54 C55 C56 1.8(3) . . . no
O5 C55 C56 C51 178.02(15) . . . no
C54 C55 C56 C51 -1.1(3) . . . no
